data_4060770
loop_
_publ_author_name
'Amoroso, Dino'
'Haaf, Michael'
'Yap, Glenn P. A.'
'West, Robert'
'Fogg, Deryn E.'

_publ_section_title
; 
 A Stable Silylene in a Reactive Environment: Synthesis, Reactivity,
 and Silicon Extrusion Chemistry of a Coordinatively Unsaturated
 Ruthenium Silylene Complex Containing Chloride and \h3-P--C--P Ligands
;
_journal_coden_ASTM ORGND7
_journal_issue 3
_journal_name_full Organometallics
_journal_page_first 534
_journal_page_last 540
_journal_paper_doi 10.1021/om0101801
_journal_volume 21
_journal_year 2002
_chemical_formula_sum 'C68 H120 Cl2 P4 Ru2'
_chemical_formula_weight 1334.56
_space_group_IT_number 2
_symmetry_cell_setting triclinic
_symmetry_space_group_name_Hall '-P 1'
_symmetry_space_group_name_H-M 'P -1'
_cell_angle_alpha 77.5280(10)
_cell_angle_beta 79.2950(10)
_cell_angle_gamma 68.6670(10)
_cell_formula_units_Z 2
_cell_length_a 11.2119(7)
_cell_length_b 13.6190(9)
_cell_length_c 24.6084(16)
_cell_measurement_temperature 203(2)
_cell_volume 3393.7(4)
_diffrn_ambient_temperature 203(2)
_exptl_crystal_density_diffrn 1.306
_cod_duplicate_entry 4084051
_cod_depositor_comments
;
The following automatic conversions were performed:
'_symmetry_cell_setting' value 'Triclinic' changed to 'triclinic'
according to '/home/saulius/struct/CIF-dictionaries/cif_core.dic'
dictionary named 'cif_core.dic' version 2.4.1 from 2010-06-29.

Automatic conversion script
Id: cif_fix_enum 1527 2010-12-29 10:47:43Z saulius 

 Replaced the incorrect bibliographical reference to the original
 publication with a proper one.

 Antanas Vaitkus,
 2019-10-02

 Marked entry as a duplicate of entry 4084051.

 Antanas Vaitkus,
 2019-10-02
;
_cod_database_code 4060770

loop_
_symmetry_equiv_pos_as_xyz
'x, y, z'
'-x, -y, -z'

loop_
_atom_site_label
_atom_site_type_symbol
_atom_site_fract_x
_atom_site_fract_y
_atom_site_fract_z
_atom_site_U_iso_or_equiv
_atom_site_adp_type
_atom_site_occupancy
_atom_site_symmetry_multiplicity
_atom_site_calc_flag
_atom_site_refinement_flags
_atom_site_disorder_assembly
_atom_site_disorder_group
Ru1 Ru 0.907435(13) 0.495170(11) 0.259481(6) 0.01756(4) Uani 1 1 d . . .
H1 H 1.0156(12) 0.5428(10) 0.2291(5) 0.021 Uiso 1.50 1 d P . .
Ru2 Ru 1.010426(13) 0.283334(11) 0.318911(6) 0.01800(4) Uani 1 1 d . . .
H2 H 1.0057(12) 0.1923(10) 0.2912(5) 0.022 Uiso 1.50 1 d P . .
H3 H 1.0155(18) 0.3667(15) 0.2492(8) 0.022 Uiso 1 1 d . . .
Cl1 Cl 0.99429(4) 0.45523(4) 0.350091(19) 0.02276(9) Uani 1 1 d . . .
Cl2 Cl 0.77720(4) 0.38905(4) 0.311567(19) 0.02274(9) Uani 1 1 d . . .
P1 P 0.84816(5) 0.50813(4) 0.17425(2) 0.02043(10) Uani 1 1 d . . .
P2 P 0.76803(5) 0.66294(4) 0.28440(2) 0.02058(10) Uani 1 1 d . . .
P3 P 0.96881(5) 0.17398(4) 0.39723(2) 0.02063(10) Uani 1 1 d . . .
P4 P 1.22503(5) 0.20403(4) 0.30424(2) 0.02237(10) Uani 1 1 d . . .
C1 C 0.8423(2) 0.29489(16) 0.18568(9) 0.0320(5) Uani 1 1 d . . .
H1A H 0.9186 0.2708 0.1587 0.038 Uiso 1 1 calc R . .
H1B H 0.8711 0.2845 0.2224 0.038 Uiso 1 1 calc R . .
C2 C 0.7556(3) 0.22888(19) 0.18913(11) 0.0432(6) Uani 1 1 d . . .
H2A H 0.8039 0.1531 0.2005 0.052 Uiso 1 1 calc R . .
H2B H 0.6817 0.2504 0.2176 0.052 Uiso 1 1 calc R . .
C3 C 0.7077(3) 0.2444(2) 0.13280(12) 0.0533(7) Uani 1 1 d . . .
H3A H 0.6483 0.2049 0.1366 0.064 Uiso 1 1 calc R . .
H3B H 0.7810 0.2158 0.1053 0.064 Uiso 1 1 calc R . .
C4 C 0.6391(3) 0.3624(2) 0.11216(11) 0.0479(6) Uani 1 1 d . . .
H4A H 0.5599 0.3887 0.1373 0.057 Uiso 1 1 calc R . .
H4B H 0.6150 0.3709 0.0747 0.057 Uiso 1 1 calc R . .
C5 C 0.7251(2) 0.42850(18) 0.10996(9) 0.0358(5) Uani 1 1 d . . .
H5A H 0.6774 0.5042 0.0981 0.043 Uiso 1 1 calc R . .
H5B H 0.8007 0.4065 0.0823 0.043 Uiso 1 1 calc R . .
C6 C 0.76890(19) 0.41366(15) 0.16741(8) 0.0249(4) Uani 1 1 d . . .
H6A H 0.6886 0.4302 0.1937 0.030 Uiso 1 1 calc R . .
C7 C 1.0977(2) 0.39441(17) 0.12421(10) 0.0377(5) Uani 1 1 d . . .
H7A H 1.1378 0.3964 0.1559 0.045 Uiso 1 1 calc R . .
H7B H 1.0697 0.3319 0.1335 0.045 Uiso 1 1 calc R . .
C8 C 1.1964(2) 0.38410(19) 0.07210(11) 0.0451(6) Uani 1 1 d . . .
H8A H 1.2710 0.3194 0.0794 0.054 Uiso 1 1 calc R . .
H8B H 1.1581 0.3773 0.0410 0.054 Uiso 1 1 calc R . .
C9 C 1.2408(2) 0.48089(19) 0.05559(11) 0.0428(6) Uani 1 1 d . . .
H9A H 1.2872 0.4836 0.0850 0.051 Uiso 1 1 calc R . .
H9B H 1.3000 0.4745 0.0208 0.051 Uiso 1 1 calc R . .
C10 C 1.1264(2) 0.58261(18) 0.04732(10) 0.0380(5) Uani 1 1 d . . .
H10A H 1.0864 0.5833 0.0150 0.046 Uiso 1 1 calc R . .
H10B H 1.1563 0.6441 0.0392 0.046 Uiso 1 1 calc R . .
C11 C 1.0259(2) 0.59337(17) 0.09879(9) 0.0314(5) Uani 1 1 d . . .
H11A H 0.9518 0.6584 0.0910 0.038 Uiso 1 1 calc R . .
H11B H 1.0630 0.6000 0.1303 0.038 Uiso 1 1 calc R . .
C12 C 0.98011(19) 0.49608(16) 0.11487(8) 0.0256(4) Uani 1 1 d . . .
H12A H 0.9445 0.4919 0.0819 0.031 Uiso 1 1 calc R . .
C13 C 0.73360(19) 0.63734(16) 0.14505(8) 0.0272(4) Uani 1 1 d . . .
H13A H 0.7631 0.6941 0.1499 0.033 Uiso 1 1 calc R . .
H13B H 0.7393 0.6391 0.1046 0.033 Uiso 1 1 calc R . .
C14 C 0.59096(19) 0.66536(17) 0.16892(9) 0.0308(5) Uani 1 1 d . . .
H14A H 0.5429 0.7348 0.1486 0.037 Uiso 1 1 calc R . .
H14B H 0.5588 0.6122 0.1615 0.037 Uiso 1 1 calc R . .
C15 C 0.56141(19) 0.67052(17) 0.23139(9) 0.0316(5) Uani 1 1 d . . .
H15A H 0.5932 0.5980 0.2524 0.038 Uiso 1 1 calc R . .
H15B H 0.4677 0.6984 0.2411 0.038 Uiso 1 1 calc R . .
C16 C 0.62219(19) 0.74102(16) 0.24942(9) 0.0288(4) Uani 1 1 d . . .
H16A H 0.5585 0.7858 0.2750 0.035 Uiso 1 1 calc R . .
H16B H 0.6447 0.7885 0.2163 0.035 Uiso 1 1 calc R . .
C17 C 0.8914(2) 0.80437(17) 0.21616(9) 0.0351(5) Uani 1 1 d . . .
H17A H 0.8160 0.8358 0.1955 0.042 Uiso 1 1 calc R . .
H17B H 0.9531 0.7450 0.1983 0.042 Uiso 1 1 calc R . .
C18 C 0.9537(3) 0.8889(2) 0.21387(11) 0.0489(7) Uani 1 1 d . . .
H18A H 0.9815 0.9133 0.1747 0.059 Uiso 1 1 calc R . .
H18B H 0.8897 0.9506 0.2292 0.059 Uiso 1 1 calc R . .
C19 C 1.0687(3) 0.8448(2) 0.24688(11) 0.0551(7) Uani 1 1 d . . .
H19A H 1.1034 0.9016 0.2463 0.066 Uiso 1 1 calc R . .
H19B H 1.1365 0.7878 0.2293 0.066 Uiso 1 1 calc R . .
C20 C 1.0301(3) 0.8009(2) 0.30729(10) 0.0423(6) Uani 1 1 d . . .
H20A H 1.1069 0.7683 0.3271 0.051 Uiso 1 1 calc R . .
H20B H 0.9701 0.8597 0.3261 0.051 Uiso 1 1 calc R . .
C21 C 0.9668(2) 0.71810(16) 0.31011(9) 0.0288(4) Uani 1 1 d . . .
H21A H 0.9389 0.6945 0.3494 0.035 Uiso 1 1 calc R . .
H21B H 1.0300 0.6558 0.2951 0.035 Uiso 1 1 calc R . .
C22 C 0.85028(19) 0.76249(15) 0.27693(8) 0.0261(4) Uani 1 1 d . . .
H22A H 0.7880 0.8245 0.2935 0.031 Uiso 1 1 calc R . .
C23 C 0.6594(2) 0.75174(17) 0.38669(9) 0.0315(5) Uani 1 1 d . . .
H23A H 0.7327 0.7771 0.3818 0.038 Uiso 1 1 calc R . .
H23B H 0.5894 0.8083 0.3681 0.038 Uiso 1 1 calc R . .
C24 C 0.6146(2) 0.7278(2) 0.44927(10) 0.0431(6) Uani 1 1 d . . .
H24A H 0.6875 0.6764 0.4682 0.052 Uiso 1 1 calc R . .
H24B H 0.5862 0.7937 0.4653 0.052 Uiso 1 1 calc R . .
C25 C 0.5051(2) 0.68297(19) 0.46017(10) 0.0378(5) Uani 1 1 d . . .
H25A H 0.4280 0.7377 0.4457 0.045 Uiso 1 1 calc R . .
H25B H 0.4847 0.6632 0.5006 0.045 Uiso 1 1 calc R . .
C26 C 0.5428(2) 0.58493(18) 0.43179(10) 0.0374(5) Uani 1 1 d . . .
H26A H 0.6134 0.5273 0.4494 0.045 Uiso 1 1 calc R . .
H26B H 0.4691 0.5600 0.4369 0.045 Uiso 1 1 calc R . .
C27 C 0.58474(19) 0.61070(17) 0.36964(9) 0.0302(5) Uani 1 1 d . . .
H27A H 0.5124 0.6653 0.3516 0.036 Uiso 1 1 calc R . .
H27B H 0.6091 0.5464 0.3525 0.036 Uiso 1 1 calc R . .
C28 C 0.69949(18) 0.65123(15) 0.35961(8) 0.0234(4) Uani 1 1 d . . .
H28A H 0.7678 0.5959 0.3806 0.028 Uiso 1 1 calc R . .
C29 C 0.81851(19) 0.09159(17) 0.35194(9) 0.0292(4) Uani 1 1 d . . .
H29A H 0.8410 0.1317 0.3158 0.035 Uiso 1 1 calc R . .
H29B H 0.8868 0.0218 0.3570 0.035 Uiso 1 1 calc R . .
C30 C 0.6909(2) 0.07526(18) 0.35102(9) 0.0343(5) Uani 1 1 d . . .
H30A H 0.6248 0.1448 0.3413 0.041 Uiso 1 1 calc R . .
H30B H 0.7015 0.0323 0.3221 0.041 Uiso 1 1 calc R . .
C31 C 0.6469(2) 0.01977(18) 0.40731(10) 0.0368(5) Uani 1 1 d . . .
H31A H 0.7093 -0.0523 0.4156 0.044 Uiso 1 1 calc R . .
H31B H 0.5635 0.0131 0.4059 0.044 Uiso 1 1 calc R . .
C32 C 0.6346(2) 0.08244(18) 0.45334(9) 0.0342(5) Uani 1 1 d . . .
H32A H 0.6088 0.0444 0.4895 0.041 Uiso 1 1 calc R . .
H32B H 0.5675 0.1525 0.4465 0.041 Uiso 1 1 calc R . .
C33 C 0.7626(2) 0.09720(17) 0.45526(8) 0.0287(4) Uani 1 1 d . . .
H33A H 0.8273 0.0272 0.4655 0.034 Uiso 1 1 calc R . .
H33B H 0.7514 0.1400 0.4843 0.034 Uiso 1 1 calc R . .
C34 C 0.81167(18) 0.15221(15) 0.39915(8) 0.0219(4) Uani 1 1 d . . .
H34A H 0.7459 0.2238 0.3912 0.026 Uiso 1 1 calc R . .
C35 C 0.83033(19) 0.32259(16) 0.46993(8) 0.0268(4) Uani 1 1 d . . .
H35A H 0.8425 0.3792 0.4396 0.032 Uiso 1 1 calc R . .
H35B H 0.7521 0.3100 0.4656 0.032 Uiso 1 1 calc R . .
C36 C 0.8136(2) 0.35895(19) 0.52652(9) 0.0359(5) Uani 1 1 d . . .
H36A H 0.7416 0.4265 0.5274 0.043 Uiso 1 1 calc R . .
H36B H 0.7927 0.3055 0.5567 0.043 Uiso 1 1 calc R . .
C37 C 0.9348(2) 0.3739(2) 0.53648(11) 0.0445(6) Uani 1 1 d . . .
H37A H 0.9513 0.4321 0.5085 0.053 Uiso 1 1 calc R . .
H37B H 0.9227 0.3936 0.5737 0.053 Uiso 1 1 calc R . .
C38 C 1.0494(2) 0.2723(2) 0.53270(10) 0.0415(6) Uani 1 1 d . . .
H38A H 1.0361 0.2158 0.5628 0.050 Uiso 1 1 calc R . .
H38B H 1.1273 0.2845 0.5378 0.050 Uiso 1 1 calc R . .
C39 C 1.0685(2) 0.23605(18) 0.47612(9) 0.0315(5) Uani 1 1 d . . .
H39A H 1.1413 0.1690 0.4754 0.038 Uiso 1 1 calc R . .
H39B H 1.0890 0.2899 0.4462 0.038 Uiso 1 1 calc R . .
C40 C 0.94697(18) 0.21955(16) 0.46555(8) 0.0244(4) Uani 1 1 d . . .
H40A H 0.9303 0.1630 0.4955 0.029 Uiso 1 1 calc R . .
C41 C 1.07683(19) 0.03420(15) 0.41450(8) 0.0275(4) Uani 1 1 d . . .
H41A H 1.1378 0.0331 0.4387 0.033 Uiso 1 1 calc R . .
H41B H 1.0246 -0.0083 0.4362 0.033 Uiso 1 1 calc R . .
C42 C 1.15381(19) -0.01990(16) 0.36433(9) 0.0291(4) Uani 1 1 d . . .
H42A H 1.1523 -0.0930 0.3706 0.035 Uiso 1 1 calc R . .
H42B H 1.1120 0.0187 0.3306 0.035 Uiso 1 1 calc R . .
C43 C 1.29315(19) -0.02350(16) 0.35430(10) 0.0321(5) Uani 1 1 d . . .
H43A H 1.3329 -0.0499 0.3189 0.039 Uiso 1 1 calc R . .
H43B H 1.3393 -0.0752 0.3843 0.039 Uiso 1 1 calc R . .
C44 C 1.31227(19) 0.08353(16) 0.35184(9) 0.0300(5) Uani 1 1 d . . .
H44A H 1.4046 0.0719 0.3419 0.036 Uiso 1 1 calc R . .
H44B H 1.2896 0.1008 0.3899 0.036 Uiso 1 1 calc R . .
C45 C 1.3219(2) 0.30962(17) 0.36412(9) 0.0322(5) Uani 1 1 d . . .
H45A H 1.2315 0.3463 0.3771 0.039 Uiso 1 1 calc R . .
H45B H 1.3525 0.2426 0.3901 0.039 Uiso 1 1 calc R . .
C46 C 1.4014(2) 0.37973(19) 0.36536(11) 0.0399(6) Uani 1 1 d . . .
H46A H 1.3876 0.3979 0.4030 0.048 Uiso 1 1 calc R . .
H46B H 1.4932 0.3397 0.3571 0.048 Uiso 1 1 calc R . .
C47 C 1.3641(3) 0.4812(2) 0.32317(11) 0.0453(6) Uani 1 1 d . . .
H47A H 1.4177 0.5236 0.3242 0.054 Uiso 1 1 calc R . .
H47B H 1.2738 0.5237 0.3328 0.054 Uiso 1 1 calc R . .
C48 C 1.3822(2) 0.4548(2) 0.26447(11) 0.0419(6) Uani 1 1 d . . .
H48A H 1.4734 0.4160 0.2540 0.050 Uiso 1 1 calc R . .
H48B H 1.3563 0.5211 0.2376 0.050 Uiso 1 1 calc R . .
C49 C 1.3017(2) 0.38678(17) 0.26200(9) 0.0327(5) Uani 1 1 d . . .
H49A H 1.3185 0.3677 0.2244 0.039 Uiso 1 1 calc R . .
H49B H 1.2100 0.4291 0.2684 0.039 Uiso 1 1 calc R . .
C50 C 1.33068(18) 0.28414(16) 0.30546(9) 0.0275(4) Uani 1 1 d . . .
H50A H 1.4209 0.2394 0.2954 0.033 Uiso 1 1 calc R . .
C51 C 1.4319(2) 0.1044(2) 0.22236(11) 0.0408(6) Uani 1 1 d . . .
H51A H 1.4780 0.1485 0.2294 0.049 Uiso 1 1 calc R . .
H51B H 1.4560 0.0369 0.2485 0.049 Uiso 1 1 calc R . .
C52 C 1.4728(2) 0.0816(2) 0.16218(12) 0.0552(8) Uani 1 1 d . . .
H52A H 1.4572 0.1494 0.1362 0.066 Uiso 1 1 calc R . .
H52B H 1.5654 0.0416 0.1575 0.066 Uiso 1 1 calc R . .
C53 C 1.3999(2) 0.0183(2) 0.14759(12) 0.0522(7) Uani 1 1 d . . .
H53A H 1.4219 -0.0526 0.1708 0.063 Uiso 1 1 calc R . .
H53B H 1.4249 0.0088 0.1082 0.063 Uiso 1 1 calc R . .
C54 C 1.2551(2) 0.07654(19) 0.15738(10) 0.0401(6) Uani 1 1 d . . .
H54A H 1.2090 0.0332 0.1495 0.048 Uiso 1 1 calc R . .
H54B H 1.2324 0.1444 0.1315 0.048 Uiso 1 1 calc R . .
C55 C 1.2130(2) 0.09817(18) 0.21755(9) 0.0326(5) Uani 1 1 d . . .
H55A H 1.2285 0.0300 0.2432 0.039 Uiso 1 1 calc R . .
H55B H 1.1202 0.1379 0.2220 0.039 Uiso 1 1 calc R . .
C56 C 1.28580(18) 0.16249(16) 0.23333(9) 0.0282(4) Uani 1 1 d . . .
H56A H 1.2673 0.2297 0.2060 0.034 Uiso 1 1 calc R . .
C57 C 0.3285(3) 0.6947(3) 0.09687(14) 0.0716(10) Uani 1 1 d . . .
H57A H 0.3047 0.6467 0.1267 0.086 Uiso 1 1 calc R . .
C58 C 0.4202(3) 0.6577(2) 0.05309(15) 0.0616(8) Uani 1 1 d . . .
H58A H 0.4592 0.5839 0.0529 0.074 Uiso 1 1 calc R . .
C59 C 0.4535(3) 0.7272(3) 0.01097(15) 0.0649(8) Uani 1 1 d . . .
H59A H 0.5159 0.7015 -0.0186 0.078 Uiso 1 1 calc R . .
C60 C 0.3986(3) 0.8339(3) 0.01032(14) 0.0721(9) Uani 1 1 d . . .
H60A H 0.4234 0.8816 -0.0194 0.086 Uiso 1 1 calc R . .
C61 C 0.3078(3) 0.8721(3) 0.05254(14) 0.0698(9) Uani 1 1 d . . .
H61A H 0.2694 0.9463 0.0517 0.084 Uiso 1 1 calc R . .
C62 C 0.2720(3) 0.8050(3) 0.09562(13) 0.0671(9) Uani 1 1 d . . .
H62A H 0.2093 0.8322 0.1248 0.081 Uiso 1 1 calc R . .
C63 C 0.1965(4) 0.0790(2) 0.92703(12) 0.0692(10) Uani 1 1 d . . .
H63A H 0.2282 0.0444 0.8955 0.083 Uiso 1 1 calc R . .
C64 C 0.0749(4) 0.0914(2) 0.95151(14) 0.0676(9) Uani 1 1 d . . .
H64A H 0.0218 0.0668 0.9365 0.081 Uiso 1 1 calc R . .
C65 C 0.0288(3) 0.1397(2) 0.99812(13) 0.0610(8) Uani 1 1 d . . .
H65A H -0.0555 0.1475 1.0154 0.073 Uiso 1 1 calc R . .
C66 C 0.1060(3) 0.1767(2) 1.01953(12) 0.0601(8) Uani 1 1 d . . .
H66A H 0.0743 0.2096 1.0516 0.072 Uiso 1 1 calc R . .
C67 C 0.2280(3) 0.1661(2) 0.99476(15) 0.0663(9) Uani 1 1 d . . .
H67A H 0.2803 0.1922 1.0094 0.080 Uiso 1 1 calc R . .
C68 C 0.2744(3) 0.1167(2) 0.94777(15) 0.0716(10) Uani 1 1 d . . .
H68A H 0.3585 0.1089 0.9302 0.086 Uiso 1 1 calc R . .

loop_
_atom_site_aniso_label
_atom_site_aniso_U_11
_atom_site_aniso_U_22
_atom_site_aniso_U_33
_atom_site_aniso_U_23
_atom_site_aniso_U_13
_atom_site_aniso_U_12
Ru1 0.01870(7) 0.01555(7) 0.01820(8) -0.00208(6) -0.00271(6) -0.00561(6)
Ru2 0.01826(7) 0.01566(7) 0.01936(8) -0.00145(6) -0.00365(6) -0.00499(6)
Cl1 0.0254(2) 0.0209(2) 0.0221(2) -0.00331(17) -0.00568(18) -0.00670(18)
Cl2 0.0206(2) 0.0203(2) 0.0251(2) -0.00011(17) -0.00242(17) -0.00651(17)
P1 0.0234(2) 0.0188(2) 0.0191(2) -0.00221(18) -0.00326(19) -0.00725(19)
P2 0.0212(2) 0.0174(2) 0.0223(3) -0.00343(18) -0.00194(19) -0.00579(18)
P3 0.0228(2) 0.0188(2) 0.0202(2) 0.00006(18) -0.00528(19) -0.00736(19)
P4 0.0191(2) 0.0206(2) 0.0277(3) -0.0038(2) -0.00485(19) -0.00603(19)
C1 0.0403(12) 0.0244(11) 0.0346(12) -0.0047(9) -0.0074(10) -0.0132(9)
C2 0.0586(15) 0.0315(12) 0.0481(15) -0.0040(11) -0.0060(12) -0.0270(12)
C3 0.0703(18) 0.0523(16) 0.0588(18) -0.0142(13) -0.0157(15) -0.0388(15)
C4 0.0585(16) 0.0561(16) 0.0455(15) -0.0092(12) -0.0178(13) -0.0322(14)
C5 0.0469(13) 0.0390(13) 0.0296(12) -0.0044(9) -0.0130(10) -0.0205(11)
C6 0.0287(10) 0.0260(10) 0.0237(10) -0.0036(8) -0.0043(8) -0.0131(8)
C7 0.0357(12) 0.0262(11) 0.0430(14) -0.0040(10) 0.0081(10) -0.0081(9)
C8 0.0433(13) 0.0334(13) 0.0515(16) -0.0136(11) 0.0167(12) -0.0117(11)
C9 0.0364(12) 0.0378(13) 0.0466(15) -0.0048(11) 0.0126(11) -0.0132(10)
C10 0.0381(12) 0.0356(13) 0.0357(13) 0.0000(10) 0.0047(10) -0.0147(10)
C11 0.0334(11) 0.0275(11) 0.0305(12) -0.0014(9) 0.0011(9) -0.0110(9)
C12 0.0297(10) 0.0273(10) 0.0199(10) -0.0042(8) 0.0007(8) -0.0114(8)
C13 0.0327(10) 0.0230(10) 0.0239(10) -0.0002(8) -0.0080(8) -0.0069(8)
C14 0.0277(10) 0.0315(11) 0.0321(12) -0.0035(9) -0.0123(9) -0.0053(9)
C15 0.0229(9) 0.0360(12) 0.0348(12) -0.0075(9) -0.0061(9) -0.0061(9)
C16 0.0287(10) 0.0228(10) 0.0296(11) -0.0040(8) -0.0067(8) -0.0011(8)
C17 0.0472(13) 0.0282(11) 0.0322(12) 0.0005(9) -0.0027(10) -0.0194(10)
C18 0.0738(18) 0.0391(14) 0.0407(15) -0.0005(11) 0.0061(13) -0.0368(14)
C19 0.0748(19) 0.0608(18) 0.0508(17) -0.0093(13) 0.0055(14) -0.0537(16)
C20 0.0565(15) 0.0445(14) 0.0417(14) -0.0129(11) -0.0005(12) -0.0348(12)
C21 0.0357(11) 0.0272(11) 0.0303(11) -0.0082(9) -0.0017(9) -0.0176(9)
C22 0.0325(10) 0.0189(9) 0.0271(11) -0.0047(8) 0.0011(8) -0.0108(8)
C23 0.0317(10) 0.0339(12) 0.0332(12) -0.0161(9) 0.0073(9) -0.0155(9)
C24 0.0420(13) 0.0602(16) 0.0355(13) -0.0235(12) 0.0101(11) -0.0252(12)
C25 0.0341(11) 0.0459(14) 0.0318(12) -0.0121(10) 0.0096(10) -0.0149(10)
C26 0.0304(11) 0.0348(12) 0.0429(14) -0.0053(10) 0.0083(10) -0.0131(10)
C27 0.0289(10) 0.0283(11) 0.0342(12) -0.0094(9) 0.0055(9) -0.0126(9)
C28 0.0224(9) 0.0228(10) 0.0236(10) -0.0047(8) -0.0010(8) -0.0061(8)
C29 0.0304(10) 0.0333(11) 0.0288(11) -0.0091(9) -0.0038(9) -0.0140(9)
C30 0.0333(11) 0.0387(12) 0.0382(13) -0.0094(10) -0.0098(10) -0.0163(10)
C31 0.0328(11) 0.0364(12) 0.0481(14) -0.0046(10) -0.0094(10) -0.0187(10)
C32 0.0331(11) 0.0401(13) 0.0329(12) -0.0017(10) 0.0002(9) -0.0205(10)
C33 0.0341(11) 0.0293(11) 0.0265(11) -0.0007(8) -0.0044(9) -0.0169(9)
C34 0.0251(9) 0.0187(9) 0.0233(10) -0.0009(7) -0.0056(8) -0.0090(7)
C35 0.0286(10) 0.0294(11) 0.0263(11) -0.0062(8) -0.0043(8) -0.0128(8)
C36 0.0390(12) 0.0439(13) 0.0301(12) -0.0140(10) 0.0010(10) -0.0180(10)
C37 0.0496(14) 0.0587(16) 0.0391(14) -0.0199(12) -0.0055(11) -0.0277(13)
C38 0.0388(12) 0.0648(16) 0.0317(12) -0.0130(11) -0.0101(10) -0.0241(12)
C39 0.0300(10) 0.0419(13) 0.0266(11) -0.0058(9) -0.0060(9) -0.0154(9)
C40 0.0272(10) 0.0279(10) 0.0209(10) 0.0005(8) -0.0076(8) -0.0129(8)
C41 0.0281(10) 0.0209(10) 0.0285(11) 0.0038(8) -0.0065(8) -0.0055(8)
C42 0.0291(10) 0.0200(10) 0.0368(12) -0.0015(8) -0.0070(9) -0.0070(8)
C43 0.0267(10) 0.0222(10) 0.0422(13) -0.0008(9) -0.0088(9) -0.0024(8)
C44 0.0211(9) 0.0279(11) 0.0388(12) -0.0009(9) -0.0101(9) -0.0052(8)
C45 0.0304(10) 0.0328(12) 0.0384(13) -0.0039(9) -0.0107(9) -0.0145(9)
C46 0.0369(12) 0.0417(13) 0.0513(15) -0.0116(11) -0.0127(11) -0.0192(11)
C47 0.0484(14) 0.0407(14) 0.0584(17) -0.0116(12) -0.0057(12) -0.0268(12)
C48 0.0430(13) 0.0409(14) 0.0494(15) -0.0053(11) -0.0002(11) -0.0270(11)
C49 0.0315(11) 0.0342(12) 0.0367(12) -0.0043(9) -0.0038(9) -0.0169(9)
C50 0.0205(9) 0.0281(11) 0.0372(12) -0.0076(9) -0.0045(8) -0.0102(8)
C51 0.0261(10) 0.0460(14) 0.0525(15) -0.0226(12) 0.0037(10) -0.0106(10)
C52 0.0355(13) 0.0698(19) 0.0637(18) -0.0359(15) 0.0180(12) -0.0190(13)
C53 0.0454(14) 0.0580(17) 0.0566(17) -0.0358(14) 0.0111(13) -0.0146(13)
C54 0.0427(13) 0.0403(13) 0.0403(14) -0.0188(11) 0.0016(11) -0.0136(11)
C55 0.0286(10) 0.0350(12) 0.0361(12) -0.0141(10) 0.0004(9) -0.0103(9)
C56 0.0249(10) 0.0266(10) 0.0310(11) -0.0066(9) 0.0007(8) -0.0072(8)
C57 0.075(2) 0.090(3) 0.066(2) 0.0190(18) -0.0325(18) -0.053(2)
C58 0.0493(16) 0.0449(17) 0.096(3) -0.0156(17) -0.0261(17) -0.0117(14)
C59 0.0516(17) 0.063(2) 0.080(2) -0.0275(18) -0.0008(16) -0.0140(15)
C60 0.077(2) 0.061(2) 0.065(2) -0.0047(16) 0.0009(18) -0.0159(18)
C61 0.072(2) 0.0506(18) 0.070(2) -0.0128(16) -0.0077(18) 0.0009(16)
C62 0.0571(18) 0.088(3) 0.0495(19) -0.0192(17) -0.0055(15) -0.0124(18)
C63 0.098(3) 0.0501(18) 0.0376(16) -0.0027(13) -0.0060(17) -0.0029(18)
C64 0.086(2) 0.0548(19) 0.064(2) -0.0049(15) -0.0300(19) -0.0182(17)
C65 0.0636(18) 0.0476(17) 0.0587(19) 0.0012(14) 0.0006(15) -0.0126(14)
C66 0.080(2) 0.0420(16) 0.0476(17) -0.0095(13) -0.0057(15) -0.0074(15)
C67 0.070(2) 0.0424(16) 0.083(2) -0.0058(16) -0.0189(18) -0.0125(15)
C68 0.0628(19) 0.0451(17) 0.072(2) 0.0169(16) 0.0113(17) -0.0018(15)

loop_
_geom_bond_atom_site_label_1
_geom_bond_atom_site_label_2
_geom_bond_distance
_geom_bond_site_symmetry_2
_geom_bond_publ_flag
Ru1 P1 2.2681(5) . ?
Ru1 P2 2.3854(5) . ?
Ru1 Cl2 2.4298(5) . ?
Ru1 Cl1 2.4725(5) . ?
Ru1 Ru2 2.8595(3) . ?
Ru2 P4 2.2453(5) . ?
Ru2 P3 2.2543(5) . ?
Ru2 Cl2 2.5034(5) . ?
Ru2 Cl1 2.5531(5) . ?
P1 C13 1.848(2) . ?
P1 C6 1.8586(19) . ?
P1 C12 1.864(2) . ?
P2 C16 1.8461(19) . ?
P2 C22 1.860(2) . ?
P2 C28 1.864(2) . ?
P3 C41 1.8535(19) . ?
P3 C40 1.8599(19) . ?
P3 C34 1.8807(19) . ?
P4 C44 1.857(2) . ?
P4 C56 1.880(2) . ?
P4 C50 1.887(2) . ?
C1 C2 1.527(3) . ?
C1 C6 1.533(3) . ?
C2 C3 1.524(3) . ?
C3 C4 1.525(4) . ?
C4 C5 1.527(3) . ?
C5 C6 1.531(3) . ?
C7 C8 1.525(3) . ?
C7 C12 1.535(3) . ?
C8 C9 1.523(3) . ?
C9 C10 1.513(3) . ?
C10 C11 1.525(3) . ?
C11 C12 1.539(3) . ?
C13 C14 1.534(3) . ?
C14 C15 1.523(3) . ?
C15 C16 1.535(3) . ?
C17 C22 1.530(3) . ?
C17 C18 1.535(3) . ?
C18 C19 1.516(4) . ?
C19 C20 1.523(4) . ?
C20 C21 1.521(3) . ?
C21 C22 1.532(3) . ?
C23 C24 1.532(3) . ?
C23 C28 1.535(3) . ?
C24 C25 1.517(3) . ?
C25 C26 1.527(3) . ?
C26 C27 1.518(3) . ?
C27 C28 1.537(3) . ?
C29 C30 1.530(3) . ?
C29 C34 1.540(2) . ?
C30 C31 1.516(3) . ?
C31 C32 1.518(3) . ?
C32 C33 1.530(3) . ?
C33 C34 1.530(3) . ?
C35 C36 1.534(3) . ?
C35 C40 1.539(3) . ?
C36 C37 1.515(3) . ?
C37 C38 1.515(3) . ?
C38 C39 1.529(3) . ?
C39 C40 1.534(3) . ?
C41 C42 1.532(3) . ?
C42 C43 1.520(3) . ?
C43 C44 1.536(3) . ?
C45 C46 1.532(3) . ?
C45 C50 1.534(3) . ?
C46 C47 1.511(4) . ?
C47 C48 1.523(3) . ?
C48 C49 1.526(3) . ?
C49 C50 1.535(3) . ?
C51 C52 1.531(3) . ?
C51 C56 1.538(3) . ?
C52 C53 1.516(3) . ?
C53 C54 1.523(3) . ?
C54 C55 1.526(3) . ?
C55 C56 1.540(3) . ?
C57 C58 1.385(5) . ?
C57 C62 1.398(5) . ?
C58 C59 1.341(4) . ?
C59 C60 1.354(4) . ?
C60 C61 1.357(4) . ?
C61 C62 1.346(5) . ?
C63 C64 1.349(5) . ?
C63 C68 1.375(5) . ?
C64 C65 1.369(4) . ?
C65 C66 1.372(4) . ?
C66 C67 1.360(4) . ?
C67 C68 1.385(4) . ?
